data_1515229
loop_
_publ_author_name
'Ni, Wen-Xiu'
'Man, Wai-Lun'
'Yiu, Shek-Man'
'Ho, Man'
'Cheung, Myra Ting-Wai'
'Ko, Chi-Chiu'
'Che, Chi-Ming'
'Lam, Yun-Wah'
'Lau, Tai-Chu'

_publ_section_title
;
 Osmium(vi) nitrido complexes bearing azole heterocycles: a new class of
 antitumor agents
;
_journal_issue 5
_journal_name_full 'Chemical Science'
_journal_page_first 1582
_journal_paper_doi 10.1039/c2sc01031c
_journal_volume 3
_journal_year 2012
_chemical_formula_moiety '0.25(C32 H48 Cl12 N20 Os4)'
_chemical_formula_sum 'C8 H12 Cl3 N5 Os'
_chemical_formula_weight 474.78
_chemical_name_systematic
;
?
;
_space_group_crystal_system monoclinic
_space_group_IT_number 15
_space_group_name_Hall '-C 2yc'
_space_group_name_H-M_alt 'C 1 2/c 1'
_symmetry_space_group_name_Hall '-C 2yc'
_symmetry_space_group_name_H-M 'C 1 2/c 1'
_atom_sites_solution_hydrogens geom
_atom_sites_solution_primary direct
_atom_sites_solution_secondary difmap
_audit_creation_date 2011-10-18
_audit_creation_method
;
Olex2 1.1
(compiled 2011.08.18 svn.r1932, GUI svn.r3819)
;
_cell_angle_alpha 90.00
_cell_angle_beta 96.39(5)
_cell_angle_gamma 90.00
_cell_formula_units_Z 4
_cell_length_a 10.314(5)
_cell_length_b 15.450(6)
_cell_length_c 8.562(5)
_cell_measurement_reflns_used 1055
_cell_measurement_temperature 293(2)
_cell_measurement_theta_max 27.9665
_cell_measurement_theta_min 3.1948
_cell_volume 1355.9(12)
_computing_molecular_graphics
;
O. V. Dolomanov, L. J. Bourhis, R. J. Gildea, J. A. K. Howard and H. Puschmann,
OLEX2: a complete structure solution, refinement and analysis program.
J. Appl. Cryst. (2009). 42, 339-341.
;
_computing_publication_material
;
O. V. Dolomanov, L. J. Bourhis, R. J. Gildea, J. A. K. Howard and H. Puschmann,
OLEX2: a complete structure solution, refinement and analysis program.
J. Appl. Cryst. (2009). 42, 339-341.
;
_computing_structure_refinement
;
XL, G.M. Sheldrick, Acta Cryst.
(2008). A64, 112-122
;
_computing_structure_solution 'SHELXS-97 (Sheldrick, 1990)'
_diffrn_ambient_temperature 293(2)
_diffrn_measured_fraction_theta_full 0.998
_diffrn_measured_fraction_theta_max 0.998
_diffrn_measurement_device_type
;
Goniometer Xcalibur, detector: Sapphire3 (Gemini ultra Mo)
;
_diffrn_measurement_method '\w scans'
_diffrn_radiation_monochromator graphite
_diffrn_radiation_type 'MO K\a'
_diffrn_radiation_wavelength 0.71073
_diffrn_reflns_av_R_equivalents 0.0417
_diffrn_reflns_av_unetI/netI 0.0249
_diffrn_reflns_limit_h_max 12
_diffrn_reflns_limit_h_min -12
_diffrn_reflns_limit_k_max 17
_diffrn_reflns_limit_k_min -18
_diffrn_reflns_limit_l_max 10
_diffrn_reflns_limit_l_min -10
_diffrn_reflns_number 5771
_diffrn_reflns_theta_full 25.00
_diffrn_reflns_theta_max 25.00
_diffrn_reflns_theta_min 3.22
_diffrn_source 'Enhance (Mo) X-ray Source'
_diffrn_source_current n/a
_diffrn_source_voltage n/a
_exptl_absorpt_coefficient_mu 9.981
_exptl_absorpt_correction_T_max 0.386
_exptl_absorpt_correction_T_min 0.041
_exptl_absorpt_correction_type analytical
_exptl_absorpt_process_details
;
CrysAlisPro, Oxford Diffraction Ltd.,
Version 1.171.33.34d (release 27-02-2009 CrysAlis171 .NET)
(compiled Feb 27 2009,15:38:38)
Analytical numeric absorption correction using a multifaceted crystal
model based on expressions derived by R.C. Clark & J.S. Reid.
(Clark, R. C. & Reid, J. S. (1995). Acta Cryst. A51, 887-897)
;
_exptl_crystal_colour red
_exptl_crystal_density_diffrn 2.326
_exptl_crystal_density_method 'not measured'
_exptl_crystal_description rectangle
_exptl_crystal_F_000 888
_exptl_crystal_size_max 0.79
_exptl_crystal_size_mid 0.22
_exptl_crystal_size_min 0.12
_refine_diff_density_max 0.592
_refine_diff_density_min -0.692
_refine_diff_density_rms 0.122
_refine_ls_extinction_method none
_refine_ls_goodness_of_fit_ref 1.089
_refine_ls_hydrogen_treatment constr
_refine_ls_matrix_type full
_refine_ls_number_parameters 80
_refine_ls_number_reflns 1196
_refine_ls_number_restraints 0
_refine_ls_restrained_S_all 1.089
_refine_ls_R_factor_all 0.0216
_refine_ls_R_factor_gt 0.0192
_refine_ls_shift/su_max 0.001
_refine_ls_shift/su_mean 0.000
_refine_ls_structure_factor_coef Fsqd
_refine_ls_weighting_details 'calc w=1/[\s^2^(Fo^2^)+(0.0242P)^2^+0.0000P] where P=(Fo^2^+2Fc^2^)/3'
_refine_ls_weighting_scheme calc
_refine_ls_wR_factor_gt 0.0418
_refine_ls_wR_factor_ref 0.0423
_reflns_number_gt 1104
_reflns_number_total 1196
_reflns_threshold_expression >2sigma(I)
_cod_data_source_file c2sc01031c.txt
_cod_data_source_block 3
_cod_original_cell_volume 1355.8(11)
_cod_database_code 1515229

loop_
_space_group_symop_id
_space_group_symop_operation_xyz
1 'x, y, z'
2 '-x, y, -z+1/2'
3 'x+1/2, y+1/2, z'
4 '-x+1/2, y+1/2, -z+1/2'
5 '-x, -y, -z'
6 'x, -y, z-1/2'
7 '-x+1/2, -y+1/2, -z'
8 'x+1/2, -y+1/2, z-1/2'

loop_
_atom_site_label
_atom_site_type_symbol
_atom_site_fract_x
_atom_site_fract_y
_atom_site_fract_z
_atom_site_U_iso_or_equiv
_atom_site_adp_type
_atom_site_occupancy
_atom_site_symmetry_multiplicity
_atom_site_calc_flag
_atom_site_refinement_flags
Os1 Os 0.5000 0.669345(12) 0.7500 0.02873(9) Uani 1 2 d S
Cl1 Cl 0.5000 0.50555(8) 0.7500 0.0302(3) Uani 1 2 d S
Cl2 Cl 0.62526(11) 0.65297(8) 0.99463(12) 0.0454(3) Uani 1 1 d .
N1 N 0.5000 0.7739(3) 0.7500 0.0542(15) Uani 1 2 d S
N2 N 0.3323(3) 0.6546(2) 0.8580(4) 0.0318(7) Uani 1 1 d .
N3 N 0.3238(3) 0.6036(2) 0.9837(4) 0.0329(7) Uani 1 1 d .
H3 H 0.3884 0.5763 1.0334 0.040 Uiso 1 1 calc R
C1 C 0.2135(4) 0.6859(3) 0.8187(5) 0.0384(10) Uani 1 1 d .
H1 H 0.1904 0.7240 0.7361 0.046 Uiso 1 1 calc R
C2 C 0.1302(4) 0.6541(3) 0.9175(5) 0.0407(10) Uani 1 1 d .
H2 H 0.0417 0.6662 0.9148 0.049 Uiso 1 1 calc R
C3 C 0.2017(4) 0.6011(3) 1.0210(5) 0.0346(9) Uani 1 1 d .
C4 C 0.1661(4) 0.5469(3) 1.1515(5) 0.0486(11) Uani 1 1 d .
H4A H 0.2062 0.4911 1.1467 0.073 Uiso 1 1 calc R
H4B H 0.0731 0.5404 1.1430 0.073 Uiso 1 1 calc R
H4C H 0.1960 0.5741 1.2498 0.073 Uiso 1 1 calc R

loop_
_atom_site_aniso_label
_atom_site_aniso_U_11
_atom_site_aniso_U_22
_atom_site_aniso_U_33
_atom_site_aniso_U_23
_atom_site_aniso_U_13
_atom_site_aniso_U_12
Os1 0.03788(14) 0.02249(13) 0.02687(13) 0.000 0.00821(9) 0.000
Cl1 0.0317(7) 0.0232(6) 0.0355(6) 0.000 0.0031(5) 0.000
Cl2 0.0473(6) 0.0581(7) 0.0299(5) -0.0053(4) 0.0002(5) -0.0163(5)
N1 0.084(4) 0.027(3) 0.059(3) 0.000 0.040(3) 0.000
N2 0.0369(19) 0.0289(17) 0.0299(17) 0.0040(13) 0.0052(15) 0.0039(14)
N3 0.0299(18) 0.0361(18) 0.0337(18) 0.0056(14) 0.0074(15) 0.0089(14)
C1 0.040(2) 0.040(2) 0.034(2) 0.0068(17) -0.0009(19) 0.0117(19)
C2 0.026(2) 0.053(3) 0.042(2) -0.0005(19) 0.0006(18) 0.0102(19)
C3 0.031(2) 0.040(2) 0.034(2) -0.0045(17) 0.0082(18) 0.0014(18)
C4 0.041(3) 0.056(3) 0.051(3) 0.011(2) 0.015(2) 0.007(2)

loop_
_atom_type_symbol
_atom_type_description
_atom_type_scat_dispersion_real
_atom_type_scat_dispersion_imag
_atom_type_scat_source
C C 0.0033 0.0016 'International Tables Vol C Tables 4.2.6.8 and 6.1.1.4'
H H 0.0000 0.0000 'International Tables Vol C Tables 4.2.6.8 and 6.1.1.4'
N N 0.0061 0.0033 'International Tables Vol C Tables 4.2.6.8 and 6.1.1.4'
Cl Cl 0.1484 0.1585 'International Tables Vol C Tables 4.2.6.8 and 6.1.1.4'
Os Os -1.2165 7.6030 'International Tables Vol C Tables 4.2.6.8 and 6.1.1.4'

loop_
_geom_angle_atom_site_label_1
_geom_angle_atom_site_label_2
_geom_angle_atom_site_label_3
_geom_angle
_geom_angle_site_symmetry_1
_geom_angle_site_symmetry_3
Cl2 Os1 Cl1 83.82(3) . .
Cl2 Os1 Cl1 83.82(3) 2_656 .
Cl2 Os1 Cl2 167.63(6) . 2_656
N1 Os1 Cl1 180.000(1) . .
N1 Os1 Cl2 96.18(3) . .
N1 Os1 Cl2 96.18(3) . 2_656
N1 Os1 N2 96.33(9) . .
N1 Os1 N2 96.33(9) . 2_656
N2 Os1 Cl1 83.67(9) . .
N2 Os1 Cl1 83.67(9) 2_656 .
N2 Os1 Cl2 88.99(11) . 2_656
N2 Os1 Cl2 89.65(10) 2_656 2_656
N2 Os1 Cl2 89.65(10) . .
N2 Os1 Cl2 88.99(11) 2_656 .
N2 Os1 N2 167.35(17) 2_656 .
N3 N2 Os1 123.8(3) . .
C1 N2 Os1 130.1(3) . .
C1 N2 N3 106.1(3) . .
N2 N3 H3 124.6 . .
C3 N3 N2 110.8(3) . .
C3 N3 H3 124.6 . .
N2 C1 H1 125.1 . .
N2 C1 C2 109.8(4) . .
C2 C1 H1 125.1 . .
C1 C2 H2 126.6 . .
C3 C2 C1 106.7(4) . .
C3 C2 H2 126.6 . .
N3 C3 C2 106.5(4) . .
N3 C3 C4 121.2(4) . .
C2 C3 C4 132.2(4) . .
C3 C4 H4A 109.5 . .
C3 C4 H4B 109.5 . .
C3 C4 H4C 109.5 . .
H4A C4 H4B 109.5 . .
H4A C4 H4C 109.5 . .
H4B C4 H4C 109.5 . .

loop_
_geom_bond_atom_site_label_1
_geom_bond_atom_site_label_2
_geom_bond_distance
_geom_bond_site_symmetry_2
Os1 Cl1 2.5307(16) .
Os1 Cl2 2.3491(17) 2_656
Os1 Cl2 2.3491(17) .
Os1 N1 1.615(5) .
Os1 N2 2.063(3) 2_656
Os1 N2 2.063(3) .
N2 N3 1.345(4) .
N2 C1 1.326(6) .
N3 H3 0.8600 .
N3 C3 1.334(5) .
C1 H1 0.9300 .
C1 C2 1.363(6) .
C2 H2 0.9300 .
C2 C3 1.361(6) .
C3 C4 1.475(6) .
C4 H4A 0.9600 .
C4 H4B 0.9600 .
C4 H4C 0.9600 .

loop_
_geom_torsion_atom_site_label_1
_geom_torsion_atom_site_label_2
_geom_torsion_atom_site_label_3
_geom_torsion_atom_site_label_4
_geom_torsion
_geom_torsion_site_symmetry_1
Os1 N2 N3 C3 -175.0(3) .
Os1 N2 C1 C2 175.3(3) .
Cl1 Os1 N2 N3 50.6(3) .
Cl1 Os1 N2 C1 -125.0(4) .
Cl2 Os1 N2 N3 134.5(3) 2_656
Cl2 Os1 N2 N3 -33.2(3) .
Cl2 Os1 N2 C1 -41.1(4) 2_656
Cl2 Os1 N2 C1 151.2(4) .
N1 Os1 N2 N3 -129.4(3) .
N1 Os1 N2 C1 55.0(4) .
N2 Os1 N2 N3 50.6(3) 2_656
N2 Os1 N2 C1 -125.0(4) 2_656
N2 N3 C3 C2 -1.4(5) .
N2 N3 C3 C4 177.8(4) .
N2 C1 C2 C3 -0.1(5) .
N3 N2 C1 C2 -0.8(5) .
C1 N2 N3 C3 1.4(4) .
C1 C2 C3 N3 0.9(5) .
C1 C2 C3 C4 -178.2(5) .
